data_1535640
loop_
_publ_author_name
'Troyanov, S.I.'
'Rybakov, V.B.'
'Ionov, V.M.'

_publ_section_title
;
 Synthesis and crystal structures of TiBr4,TiBr3 and Ti(AlBr4)2
;
_journal_name_full 'Zhurnal Neorganicheskoi Khimii'
_journal_page_first 882
_journal_page_last 887
_journal_volume 35
_journal_year 1990
_chemical_formula_sum 'Al2 Br8 Ti'
_chemical_name_systematic 'Ti (Al Br4)2'
_space_group_IT_number 34
_symmetry_space_group_name_Hall 'P 2 -2n'
_symmetry_space_group_name_H-M 'P n n 2'
_cell_angle_alpha 90
_cell_angle_beta 90
_cell_angle_gamma 90
_cell_formula_units_Z 2
_cell_length_a 6.274
_cell_length_b 12.801
_cell_length_c 8.676
_cell_volume 696.800
_citation_journal_id_ASTM ZNOKAQ
_cod_data_source_file Troyanov_ZNOKAQ_1990_992.cif
_cod_data_source_block Al2Br8Ti1
_cod_original_cell_volume 696.7997
_cod_original_formula_sum 'Al2 Br8 Ti1'
_cod_database_code 1535640

loop_
_symmetry_equiv_pos_as_xyz
x,y,z
-x,-y,z
-x+1/2,y+1/2,z+1/2
x+1/2,-y+1/2,z+1/2

loop_
_atom_site_label
_atom_site_type_symbol
_atom_site_fract_x
_atom_site_fract_y
_atom_site_fract_z
_atom_site_occupancy
_atom_site_U_iso_or_equiv
Al1 Al+3 0.605 0.1865 0.001 1 0.0
Ti1 Ti+2 0 0 0 1 0.0
Br1 Br-1 0.2349 0.1796 -0.009 1 0.0
Br2 Br-1 -0.257 0.0925 0.1936 1 0.0
Br4 Br-1 0.7131 0.3541 -0.013 1 0.0
Br3 Br-1 -0.2612 0.0935 -0.2196 1 0.0
